data_4034090
loop_
_publ_author_name
'VanderWeide, Andrew I.'
'Brennessel, William W.'
'Jones, William D.'

_publ_section_title
;
 Reversible Concerted Metalation-Deprotonation C-H Bond Activation by
 [Cp*RhCl<sub>2</sub>]<sub>2</sub>.
;
_journal_issue 20
_journal_name_full 'The Journal of organic chemistry'
_journal_page_first 12960
_journal_page_last 12965
_journal_paper_doi 10.1021/acs.joc.9b01716
_journal_volume 84
_journal_year 2019
_chemical_formula_moiety 'C22 H22 Cl F3 N Rh'
_chemical_formula_sum 'C22 H22 Cl F3 N Rh'
_chemical_formula_weight 495.76
_chemical_name_common Cp*RhCl(4-CF3PhPy)
_space_group_crystal_system monoclinic
_space_group_IT_number 14
_space_group_name_Hall '-P 2ybc'
_space_group_name_H-M_alt 'P 1 21/c 1'
_atom_sites_solution_hydrogens geom
_atom_sites_solution_primary dual
_atom_sites_solution_secondary difmap
_audit_creation_date 2018-05-09
_audit_creation_method
;
Olex2 1.2-ac3
(compiled 2017.08.10 svn.r3458 for OlexSys, GUI svn.r5381)
;
_cell_angle_alpha 90
_cell_angle_beta 92.5580(10)
_cell_angle_gamma 90
_cell_formula_units_Z 4
_cell_length_a 15.45080(10)
_cell_length_b 7.71430(10)
_cell_length_c 16.50760(10)
_cell_measurement_reflns_used 18906
_cell_measurement_temperature 100.01(10)
_cell_measurement_theta_max 77.4430
_cell_measurement_theta_min 2.6960
_cell_volume 1965.62(3)
_computing_cell_refinement 'CrysAlisPro 1.171.39.46 (Rigaku OD, 2018)'
_computing_data_collection 'CrysAlisPro 1.171.39.46 (Rigaku OD, 2018)'
_computing_data_reduction 'CrysAlisPro 1.171.39.46 (Rigaku OD, 2018)'
_computing_molecular_graphics 'Olex2 (Dolomanov et al., 2009)'
_computing_publication_material 'Olex2 (Dolomanov et al., 2009)'
_computing_structure_refinement 'ShelXL (Sheldrick, 2015b)'
_computing_structure_solution 'ShelXT (Sheldrick, 2015a)'
_diffrn_ambient_environment N~2~
_diffrn_ambient_temperature 100.01(10)
_diffrn_detector 'CCD plate'
_diffrn_detector_type HyPix
_diffrn_measured_fraction_theta_full 1.000
_diffrn_measured_fraction_theta_max 0.987
_diffrn_measurement_details
;
List of Runs (angles in degrees, time in seconds):

  # Type    Start    End  Width  t~exp~   \w     \q     \k     \f   Frames
--------------------------------------------------------------------------
  1  \w    -81.00  22.00   0.50    0.05    --  -49.75  99.00 -71.00  206
  2  \w     -4.00  81.00   0.50    0.05    --   49.75 -99.00-177.00  170
  3  \w   -156.00 -83.00   0.50    0.05    --  -84.25 -99.00-177.00  146
  4  \w    104.00 178.00   0.50    0.05    --  105.75  99.00 -71.00  148
  5  \w    -57.00  22.00   0.50    0.05    --  -49.75  38.00 -30.00  158
  6  \w   -121.00 -70.00   0.50    0.05    --  -49.75-125.00-120.00  102
  7  \w    -52.00 -12.00   0.50    0.05    --  -84.25  30.00 150.00   80
  8  \w     34.00  72.00   0.50    0.05    --  105.75 -30.00-180.00   76
  9  \w     34.00  72.00   0.50    0.05    --  105.75 -30.00 -60.00   76
 10  \w     34.00  72.00   0.50    0.05    --  105.75 -30.00-120.00   76
 11  \w     34.00  72.00   0.50    0.05    --  105.75 -30.00-150.00   76
 12  \w     34.00  90.00   0.50    0.05    --  105.75 -45.00-180.00  112
 13  \w     33.00  82.00   0.50    0.05    --  105.75 -15.00 -30.00   98
 14  \w     34.00  72.00   0.50    0.05    --  105.75 -30.00   0.00   76
 15  \w     34.00  72.00   0.50    0.05    --  105.75 -30.00  90.00   76
 16  \w     34.00  72.00   0.50    0.05    --  105.75 -30.00 -30.00   76
 17  \w     34.00 116.00   0.50    0.05    --  105.75-125.00-180.00  164
 18  \w     33.00  82.00   0.50    0.05    --  105.75 -15.00  30.00   98
 19  \w     98.00 178.00   0.50    0.05    --  105.75  30.00-150.00  160
 20  \w     33.00  82.00   0.50    0.05    --  105.75 -15.00 120.00   98
 21  \w     34.00  90.00   0.50    0.05    --  105.75 -45.00  60.00  112
 22  \w     33.00  82.00   0.50    0.05    --  105.75 -15.00 -60.00   98
 23  \w     34.00  90.00   0.50    0.05    --  105.75 -45.00 -90.00  112
 24  \w     97.00 178.00   0.50    0.05    --  105.75  45.00-150.00  162
 25  \w     34.00 109.00   0.50    0.05    --  105.75 -99.00-177.00  150
 26  \w     29.00 121.00   0.50    0.05    --   49.75  77.00 150.00  184
 27  \w     29.00 121.00   0.50    0.05    --   49.75  77.00  60.00  184
 28  \w     29.00 107.00   0.50    0.05    --   49.75  77.00-120.00  156
 29  \w     29.00 121.00   0.50    0.05    --   49.75  77.00 -30.00  184
;
_diffrn_measurement_device 'four-circle diffractometer'
_diffrn_measurement_device_type 'XtaLAB Synergy, Dualflex, HyPix'
_diffrn_measurement_method '\w scans'
_diffrn_orient_matrix_type 'CrysAlisPro convention (1999,Acta A55,543-557)'
_diffrn_orient_matrix_UB_11 -0.0627771000
_diffrn_orient_matrix_UB_12 -0.1077741000
_diffrn_orient_matrix_UB_13 0.0496218000
_diffrn_orient_matrix_UB_21 0.0653910000
_diffrn_orient_matrix_UB_22 0.0040468000
_diffrn_orient_matrix_UB_23 0.0731874000
_diffrn_orient_matrix_UB_31 -0.0417574000
_diffrn_orient_matrix_UB_32 0.1681657000
_diffrn_orient_matrix_UB_33 0.0300365000
_diffrn_radiation_monochromator mirror
_diffrn_radiation_probe x-ray
_diffrn_radiation_type CuK\a
_diffrn_radiation_wavelength 1.54184
_diffrn_reflns_av_R_equivalents 0.0415
_diffrn_reflns_av_unetI/netI 0.0238
_diffrn_reflns_Laue_measured_fraction_full 1.000
_diffrn_reflns_Laue_measured_fraction_max 0.987
_diffrn_reflns_limit_h_max 19
_diffrn_reflns_limit_h_min -19
_diffrn_reflns_limit_k_max 9
_diffrn_reflns_limit_k_min -9
_diffrn_reflns_limit_l_max 20
_diffrn_reflns_limit_l_min -18
_diffrn_reflns_number 25826
_diffrn_reflns_point_group_measured_fraction_full 1.000
_diffrn_reflns_point_group_measured_fraction_max 0.987
_diffrn_reflns_theta_full 74.504
_diffrn_reflns_theta_max 77.792
_diffrn_reflns_theta_min 2.863
_diffrn_source 'micro-focus sealed X-ray tube'
_diffrn_source_type 'PhotonJet (Cu) X-ray Source'
_exptl_absorpt_coefficient_mu 8.587
_exptl_absorpt_correction_T_max 1.00000
_exptl_absorpt_correction_T_min 0.22493
_exptl_absorpt_correction_type multi-scan
_exptl_absorpt_process_details
;
CrysAlisPro 1.171.39.46 (Rigaku Oxford Diffraction, 2018)
Empirical absorption correction using spherical harmonics,
 implemented in SCALE3 ABSPACK scaling algorithm.
;
_exptl_crystal_colour orange
_exptl_crystal_colour_primary orange
_exptl_crystal_density_diffrn 1.675
_exptl_crystal_description block
_exptl_crystal_F_000 1000
_exptl_crystal_size_max 0.208
_exptl_crystal_size_mid 0.19
_exptl_crystal_size_min 0.082
_refine_diff_density_max 0.464
_refine_diff_density_min -0.889
_refine_diff_density_rms 0.090
_refine_ls_extinction_method none
_refine_ls_goodness_of_fit_ref 1.096
_refine_ls_hydrogen_treatment constr
_refine_ls_matrix_type full
_refine_ls_number_parameters 303
_refine_ls_number_reflns 4140
_refine_ls_number_restraints 109
_refine_ls_restrained_S_all 1.083
_refine_ls_R_factor_all 0.0270
_refine_ls_R_factor_gt 0.0266
_refine_ls_shift/su_max 0.002
_refine_ls_shift/su_mean 0.000
_refine_ls_structure_factor_coef Fsqd
_refine_ls_weighting_details 'w=1/[\s^2^(Fo^2^)+(0.0349P)^2^+2.4524P] where P=(Fo^2^+2Fc^2^)/3'
_refine_ls_weighting_scheme calc
_refine_ls_wR_factor_gt 0.0685
_refine_ls_wR_factor_ref 0.0689
_reflns_Friedel_coverage 0.000
_reflns_number_gt 4059
_reflns_number_total 4140
_reflns_threshold_expression 'I > 2\s(I)'
_cod_data_source_file jo9b01716_si_002.cif
_cod_data_source_block 2c
_cod_database_code 4034090
_shelx_shelxl_version_number 2018/3
_chemical_oxdiff_formula RhClNC24H24F3
_shelx_space_group_comment
;
The symmetry employed for this shelxl refinement is uniquely defined
by the following loop, which should always be used as a source of
symmetry information in preference to the above space-group names.
They are only intended as comments.
;
_shelx_estimated_absorpt_t_max 0.539
_shelx_estimated_absorpt_t_min 0.268
_reflns_odcompleteness_completeness 100.00
_reflns_odcompleteness_iscentric 1
_reflns_odcompleteness_theta 74.33
_olex2_refinement_description
;
1. Fixed Uiso
 At 1.2 times of:
  All C(H) groups
 At 1.5 times of:
  All C(H,H,H) groups
2. Restrained distances
 C3-C12 \\sim C3-C12' \\sim C3-C12"
 with sigma of 0.01
 C12-F1 \\sim C12-F2 \\sim C12-F3 \\sim C12-F1' \\sim C12-F2' \\sim C12-F3'
\\sim C12"-F1" \\sim C12"-F2"
 \\sim C12"-F3"
 with sigma of 0.01
 F1-F2 \\sim F2-F3 \\sim F3-F1 \\sim F1'-F2' \\sim F2'-F3' \\sim F3'-F1' \\sim
F1"-F2" \\sim F2"-F3" \\sim F3"-
 F1"
 with sigma of 0.02
3. Uiso/Uaniso restraints and constraints
F1 \\sim F1' \\sim F1": within 2A with sigma of 0.04 and sigma for terminal
atoms of 0.08
F2 \\sim F2' \\sim F2": within 2A with sigma of 0.04 and sigma for terminal
atoms of 0.08
F3 \\sim F3' \\sim F3": within 2A with sigma of 0.04 and sigma for terminal
atoms of 0.08
Uanis(F1") = Uanis(F3')
Uanis(F1') = Uanis(F2")
Uanis(F2') = Uanis(F3")
Uanis(C12) = Uanis(C12') = Uanis(C12")
4. Others
 1*[Sof(F3)+Sof(F1)+Sof(F2)+Sof(C12)]+1*[Sof(F1')+Sof(F2')+Sof(F3')+Sof(C12')]+
 1*[Sof(F2")+Sof(F1")+Sof(F3")+Sof(C12")]=1 with esd of 0.0001
 Sof(F3)=Sof(F1)=Sof(F2)=Sof(C12)=FVAR(1)
 Sof(F1')=Sof(F2')=Sof(F3')=Sof(C12')=FVAR(2)
 Sof(F2")=Sof(F1")=Sof(F3")=Sof(C12")=FVAR(3)
5.a Aromatic/amide H refined with riding coordinates:
 C2(H2), C4(H4), C5(H5), C8(H8), C9(H9), C10(H10), C11(H11)
5.b Idealised Me refined as rotating group:
 C18(H18A,H18B,H18C), C19(H19A,H19B,H19C), C20(H20A,H20B,H20C), C21(H21A,H21B,
 H21C), C22(H22A,H22B,H22C)
;

loop_
_space_group_symop_operation_xyz
'x, y, z'
'-x, y+1/2, -z+1/2'
'-x, -y, -z'
'x, -y-1/2, z-1/2'

loop_
_atom_site_label
_atom_site_type_symbol
_atom_site_fract_x
_atom_site_fract_y
_atom_site_fract_z
_atom_site_U_iso_or_equiv
_atom_site_adp_type
_atom_site_occupancy
_atom_site_site_symmetry_order
_atom_site_calc_flag
_atom_site_refinement_flags_posn
_atom_site_refinement_flags_adp
_atom_site_refinement_flags_occupancy
_atom_site_disorder_assembly
_atom_site_disorder_group
Rh1 Rh 0.79221(2) 0.44638(2) 0.31102(2) 0.01143(7) Uani 1 1 d . . . . .
Cl1 Cl 0.86230(3) 0.71819(7) 0.34427(3) 0.01566(11) Uani 1 1 d . . . . .
F3 F 0.4172(5) 0.6332(13) 0.4086(5) 0.045(2) Uani 0.413(3) 1 d D U P A 1
F1 F 0.4565(6) 0.8980(10) 0.4139(5) 0.053(2) Uani 0.413(3) 1 d D U P A 1
F2 F 0.5224(6) 0.7097(10) 0.4872(5) 0.028(2) Uani 0.413(3) 1 d D U P A 1
N1 N 0.79039(12) 0.5181(2) 0.18829(11) 0.0139(4) Uani 1 1 d . . . . .
C1 C 0.67810(14) 0.5743(3) 0.29957(14) 0.0132(4) Uani 1 1 d . . . . .
C2 C 0.62248(15) 0.6128(3) 0.36151(14) 0.0162(4) Uani 1 1 d . . . . .
H2 H 0.636979 0.577932 0.414313 0.019 Uiso 1 1 calc R . . . .
C3 C 0.54521(15) 0.7033(3) 0.34505(14) 0.0171(5) Uani 1 1 d D . . . .
C4 C 0.52261(15) 0.7603(3) 0.26708(14) 0.0184(5) Uani 1 1 d . . . . .
H4 H 0.471221 0.820755 0.256811 0.022 Uiso 1 1 calc R . . . .
C5 C 0.57724(15) 0.7262(3) 0.20496(14) 0.0172(5) Uani 1 1 d . . . . .
H5 H 0.562820 0.763938 0.152579 0.021 Uiso 1 1 calc R . . . .
C6 C 0.65426(14) 0.6347(3) 0.22108(13) 0.0147(4) Uani 1 1 d . . . . .
C7 C 0.71832(14) 0.6037(3) 0.15941(13) 0.0147(4) Uani 1 1 d . . . . .
C8 C 0.71136(16) 0.6580(3) 0.07906(14) 0.0209(5) Uani 1 1 d . . . . .
H8 H 0.662003 0.716627 0.059832 0.025 Uiso 1 1 calc R . . . .
C9 C 0.77765(17) 0.6251(3) 0.02774(15) 0.0222(5) Uani 1 1 d . . . . .
H9 H 0.773056 0.659428 -0.026278 0.027 Uiso 1 1 calc R . . . .
C10 C 0.85121(17) 0.5398(3) 0.05817(15) 0.0206(5) Uani 1 1 d . . . . .
H10 H 0.896886 0.516395 0.025008 0.025 Uiso 1 1 calc R . . . .
C11 C 0.85529(16) 0.4902(3) 0.13896(14) 0.0178(5) Uani 1 1 d . . . . .
H11 H 0.905130 0.435458 0.159669 0.021 Uiso 1 1 calc R . . . .
C12 C 0.4866(5) 0.7361(11) 0.4132(5) 0.0197(6) Uani 0.413(3) 1 d D . P A 1
C13 C 0.77714(15) 0.1687(3) 0.30741(13) 0.0150(4) Uani 1 1 d . . . . .
C14 C 0.87053(14) 0.1974(3) 0.31146(14) 0.0146(4) Uani 1 1 d . . . . .
C15 C 0.89189(14) 0.2882(3) 0.38247(14) 0.0157(4) Uani 1 1 d . . . . .
C16 C 0.81256(15) 0.3179(3) 0.42567(13) 0.0164(4) Uani 1 1 d . . . . .
C17 C 0.74391(15) 0.2315(3) 0.38140(14) 0.0159(4) Uani 1 1 d . . . . .
C18 C 0.72903(17) 0.0650(3) 0.24375(17) 0.0231(5) Uani 1 1 d . . . . .
H18A H 0.747010 0.099408 0.191197 0.035 Uiso 1 1 calc GR . . . .
H18B H 0.667966 0.084925 0.247141 0.035 Uiso 1 1 calc GR . . . .
H18C H 0.741165 -0.055899 0.251956 0.035 Uiso 1 1 calc GR . . . .
C19 C 0.93018(16) 0.1276(3) 0.25046(15) 0.0200(5) Uani 1 1 d . . . . .
H19A H 0.983939 0.190137 0.254214 0.030 Uiso 1 1 calc GR . . . .
H19B H 0.903996 0.140994 0.196989 0.030 Uiso 1 1 calc GR . . . .
H19C H 0.940916 0.006976 0.261017 0.030 Uiso 1 1 calc GR . . . .
C20 C 0.97946(16) 0.3513(3) 0.41159(16) 0.0224(5) Uani 1 1 d . . . . .
H20A H 0.978143 0.475082 0.417537 0.034 Uiso 1 1 calc GR . . . .
H20B H 1.021432 0.320391 0.372930 0.034 Uiso 1 1 calc GR . . . .
H20C H 0.994978 0.299009 0.462967 0.034 Uiso 1 1 calc GR . . . .
C21 C 0.80934(19) 0.4044(3) 0.50656(15) 0.0246(5) Uani 1 1 d . . . . .
H21A H 0.750279 0.430559 0.517621 0.037 Uiso 1 1 calc GR . . . .
H21B H 0.842373 0.509775 0.506207 0.037 Uiso 1 1 calc GR . . . .
H21C H 0.833296 0.328375 0.547786 0.037 Uiso 1 1 calc GR . . . .
C22 C 0.65404(16) 0.2013(3) 0.40851(16) 0.0232(5) Uani 1 1 d . . . . .
H22A H 0.613552 0.212208 0.362969 0.035 Uiso 1 1 calc GR . . . .
H22B H 0.640742 0.285410 0.448970 0.035 Uiso 1 1 calc GR . . . .
H22C H 0.650166 0.086933 0.430976 0.035 Uiso 1 1 calc GR . . . .
F1' F 0.4203(4) 0.8423(9) 0.3929(4) 0.0411(16) Uani 0.471(3) 1 d D U P A 2
F2' F 0.5226(6) 0.7799(9) 0.4797(6) 0.041(2) Uani 0.471(3) 1 d D U P A 2
F3' F 0.4412(5) 0.5814(7) 0.4284(5) 0.0401(18) Uani 0.471(3) 1 d D U P A 2
C12' C 0.4829(6) 0.7295(14) 0.4107(5) 0.0197(6) Uani 0.471(3) 1 d D . P A 2
F2" F 0.5086(17) 0.666(3) 0.4811(16) 0.0411(16) Uani 0.116(3) 1 d D U P A 3
F1" F 0.4943(15) 0.921(2) 0.4333(16) 0.0401(18) Uani 0.116(3) 1 d D U P A 3
F3" F 0.4065(13) 0.724(4) 0.3945(15) 0.041(2) Uani 0.116(3) 1 d D U P A 3
C12" C 0.4898(10) 0.754(3) 0.4131(9) 0.0197(6) Uani 0.116(3) 1 d D . P A 3

loop_
_atom_site_aniso_label
_atom_site_aniso_U_11
_atom_site_aniso_U_22
_atom_site_aniso_U_33
_atom_site_aniso_U_23
_atom_site_aniso_U_13
_atom_site_aniso_U_12
Rh1 0.01087(10) 0.01196(10) 0.01143(10) 0.00035(5) 0.00010(6) 0.00096(5)
Cl1 0.0157(2) 0.0139(2) 0.0175(2) -0.00121(19) 0.00132(19) -0.00085(19)
F3 0.020(4) 0.082(7) 0.034(5) -0.027(5) 0.011(3) -0.026(5)
F1 0.071(7) 0.042(4) 0.050(6) 0.015(4) 0.034(5) 0.041(5)
F2 0.016(3) 0.055(6) 0.013(2) -0.008(4) -0.0032(17) 0.007(4)
N1 0.0160(9) 0.0129(9) 0.0128(9) -0.0002(7) 0.0005(7) -0.0022(7)
C1 0.0104(10) 0.0116(10) 0.0175(11) 0.0011(8) -0.0025(8) -0.0002(8)
C2 0.0156(10) 0.0173(11) 0.0155(10) 0.0009(9) -0.0013(8) 0.0026(9)
C3 0.0158(11) 0.0149(11) 0.0206(11) -0.0004(9) 0.0006(9) 0.0006(9)
C4 0.0147(11) 0.0166(11) 0.0234(12) 0.0015(9) -0.0025(9) 0.0022(9)
C5 0.0166(11) 0.0168(11) 0.0177(11) 0.0033(9) -0.0037(9) -0.0014(9)
C6 0.0144(10) 0.0138(10) 0.0157(10) 0.0013(8) -0.0018(8) -0.0020(8)
C7 0.0159(10) 0.0129(10) 0.0149(10) 0.0011(9) -0.0032(8) -0.0047(8)
C8 0.0206(12) 0.0235(12) 0.0184(11) 0.0049(10) -0.0020(9) -0.0032(10)
C9 0.0300(13) 0.0214(12) 0.0152(11) 0.0006(9) 0.0012(9) -0.0103(10)
C10 0.0242(13) 0.0205(12) 0.0175(12) -0.0035(9) 0.0064(10) -0.0082(9)
C11 0.0211(12) 0.0158(11) 0.0167(11) -0.0020(9) 0.0033(9) -0.0020(9)
C12 0.0145(12) 0.0230(16) 0.0214(12) 0.0006(11) -0.0003(10) 0.0034(11)
C13 0.0153(10) 0.0107(10) 0.0187(11) 0.0028(8) -0.0010(8) -0.0012(8)
C14 0.0137(10) 0.0107(10) 0.0192(11) 0.0021(8) -0.0005(8) 0.0030(8)
C15 0.0149(10) 0.0128(10) 0.0189(11) 0.0035(8) -0.0033(8) 0.0033(8)
C16 0.0224(11) 0.0132(10) 0.0133(10) 0.0049(8) -0.0016(9) 0.0038(9)
C17 0.0164(11) 0.0130(10) 0.0182(11) 0.0068(9) 0.0003(8) 0.0028(8)
C18 0.0230(13) 0.0195(12) 0.0263(13) -0.0029(10) -0.0053(10) -0.0018(9)
C19 0.0196(11) 0.0167(11) 0.0240(12) -0.0001(9) 0.0045(9) 0.0009(9)
C20 0.0183(11) 0.0189(12) 0.0293(13) 0.0007(10) -0.0072(10) 0.0008(9)
C21 0.0369(15) 0.0192(12) 0.0174(12) 0.0005(10) -0.0020(10) 0.0085(11)
C22 0.0174(11) 0.0237(13) 0.0290(13) 0.0092(10) 0.0057(10) 0.0021(9)
F1' 0.034(3) 0.055(4) 0.035(3) 0.018(3) 0.013(2) 0.031(3)
F2' 0.022(2) 0.073(6) 0.029(3) -0.024(4) 0.0022(19) 0.000(4)
F3' 0.047(5) 0.025(2) 0.050(5) -0.004(2) 0.030(3) -0.007(2)
C12' 0.0145(12) 0.0230(16) 0.0214(12) 0.0006(11) -0.0003(10) 0.0034(11)
F2" 0.034(3) 0.055(4) 0.035(3) 0.018(3) 0.013(2) 0.031(3)
F1" 0.047(5) 0.025(2) 0.050(5) -0.004(2) 0.030(3) -0.007(2)
F3" 0.022(2) 0.073(6) 0.029(3) -0.024(4) 0.0022(19) 0.000(4)
C12" 0.0145(12) 0.0230(16) 0.0214(12) 0.0006(11) -0.0003(10) 0.0034(11)

loop_
_atom_type_symbol
_atom_type_description
_atom_type_scat_dispersion_real
_atom_type_scat_dispersion_imag
_atom_type_scat_source
C C 0.0181 0.0091 'International Tables Vol C Tables 4.2.6.8 and 6.1.1.4'
H H 0.0000 0.0000 'International Tables Vol C Tables 4.2.6.8 and 6.1.1.4'
Cl Cl 0.3639 0.7018 'International Tables Vol C Tables 4.2.6.8 and 6.1.1.4'
F F 0.0727 0.0534 'International Tables Vol C Tables 4.2.6.8 and 6.1.1.4'
N N 0.0311 0.0180 'International Tables Vol C Tables 4.2.6.8 and 6.1.1.4'
Rh Rh 0.0927 3.6045 'International Tables Vol C Tables 4.2.6.8 and 6.1.1.4'

loop_
_geom_angle_atom_site_label_1
_geom_angle_atom_site_label_2
_geom_angle_atom_site_label_3
_geom_angle
N1 Rh1 Cl1 88.69(5)
N1 Rh1 C13 103.80(8)
N1 Rh1 C14 102.13(8)
N1 Rh1 C15 128.79(8)
N1 Rh1 C16 165.36(8)
N1 Rh1 C17 136.56(8)
C1 Rh1 Cl1 88.72(6)
C1 Rh1 N1 78.88(8)
C1 Rh1 C13 112.96(9)
C1 Rh1 C14 151.14(8)
C1 Rh1 C15 152.24(9)
C1 Rh1 C16 113.61(9)
C1 Rh1 C17 95.94(9)
C13 Rh1 Cl1 156.51(6)
C13 Rh1 C14 38.37(8)
C13 Rh1 C15 63.08(8)
C13 Rh1 C17 38.57(8)
C14 Rh1 Cl1 120.07(6)
C15 Rh1 Cl1 93.56(6)
C15 Rh1 C14 35.84(8)
C16 Rh1 Cl1 98.86(6)
C16 Rh1 C13 64.98(8)
C16 Rh1 C14 63.23(8)
C16 Rh1 C15 38.72(9)
C16 Rh1 C17 38.53(9)
C17 Rh1 Cl1 134.60(6)
C17 Rh1 C14 63.19(8)
C17 Rh1 C15 63.32(8)
C7 N1 Rh1 116.17(15)
C11 N1 Rh1 124.57(16)
C11 N1 C7 119.2(2)
C2 C1 Rh1 126.71(17)
C2 C1 C6 117.3(2)
C6 C1 Rh1 115.97(17)
C1 C2 H2 119.6
C1 C2 C3 120.8(2)
C3 C2 H2 119.6
C2 C3 C12 118.6(4)
C2 C3 C12' 119.9(4)
C2 C3 C12" 119.8(8)
C4 C3 C2 121.0(2)
C4 C3 C12 120.5(4)
C4 C3 C12' 119.0(4)
C4 C3 C12" 119.0(8)
C3 C4 H4 120.3
C5 C4 C3 119.4(2)
C5 C4 H4 120.3
C4 C5 H5 120.1
C4 C5 C6 119.8(2)
C6 C5 H5 120.1
C1 C6 C7 115.22(19)
C5 C6 C1 121.8(2)
C5 C6 C7 122.9(2)
N1 C7 C6 113.67(19)
N1 C7 C8 120.5(2)
C8 C7 C6 125.8(2)
C7 C8 H8 120.0
C9 C8 C7 120.1(2)
C9 C8 H8 120.0
C8 C9 H9 120.6
C8 C9 C10 118.9(2)
C10 C9 H9 120.6
C9 C10 H10 120.6
C11 C10 C9 118.7(2)
C11 C10 H10 120.6
N1 C11 C10 122.6(2)
N1 C11 H11 118.7
C10 C11 H11 118.7
F3 C12 C3 111.6(7)
F1 C12 F3 106.1(7)
F1 C12 F2 105.4(7)
F1 C12 C3 112.8(6)
F2 C12 F3 105.1(7)
F2 C12 C3 115.0(8)
C14 C13 Rh1 75.07(13)
C14 C13 C18 125.1(2)
C17 C13 Rh1 71.47(13)
C17 C13 C14 107.56(19)
C17 C13 C18 126.6(2)
C18 C13 Rh1 127.00(16)
C13 C14 Rh1 66.56(12)
C13 C14 C19 123.6(2)
C15 C14 Rh1 71.54(12)
C15 C14 C13 108.2(2)
C15 C14 C19 128.2(2)
C19 C14 Rh1 130.31(16)
C14 C15 Rh1 72.63(12)
C14 C15 C16 108.5(2)
C14 C15 C20 127.6(2)
C16 C15 Rh1 66.60(12)
C16 C15 C20 123.9(2)
C20 C15 Rh1 125.31(16)
C15 C16 Rh1 74.68(13)
C15 C16 C21 124.5(2)
C17 C16 Rh1 71.82(12)
C17 C16 C15 107.3(2)
C17 C16 C21 127.8(2)
C21 C16 Rh1 124.88(16)
C13 C17 Rh1 69.96(13)
C13 C17 C22 125.2(2)
C16 C17 Rh1 69.65(13)
C16 C17 C13 108.0(2)
C16 C17 C22 126.8(2)
C22 C17 Rh1 128.57(16)
C13 C18 H18A 109.5
C13 C18 H18B 109.5
C13 C18 H18C 109.5
H18A C18 H18B 109.5
H18A C18 H18C 109.5
H18B C18 H18C 109.5
C14 C19 H19A 109.5
C14 C19 H19B 109.5
C14 C19 H19C 109.5
H19A C19 H19B 109.5
H19A C19 H19C 109.5
H19B C19 H19C 109.5
C15 C20 H20A 109.5
C15 C20 H20B 109.5
C15 C20 H20C 109.5
H20A C20 H20B 109.5
H20A C20 H20C 109.5
H20B C20 H20C 109.5
C16 C21 H21A 109.5
C16 C21 H21B 109.5
C16 C21 H21C 109.5
H21A C21 H21B 109.5
H21A C21 H21C 109.5
H21B C21 H21C 109.5
C17 C22 H22A 109.5
C17 C22 H22B 109.5
C17 C22 H22C 109.5
H22A C22 H22B 109.5
H22A C22 H22C 109.5
H22B C22 H22C 109.5
F1' C12' C3 114.6(7)
F1' C12' F2' 107.6(8)
F1' C12' F3' 104.6(7)
F2' C12' C3 112.0(8)
F2' C12' F3' 105.5(7)
F3' C12' C3 111.8(8)
F2" C12" C3 113.0(19)
F2" C12" F1" 106.0(11)
F1" C12" C3 114.5(18)
F3" C12" C3 111.2(17)
F3" C12" F2" 106.1(11)
F3" C12" F1" 105.4(10)

loop_
_geom_bond_atom_site_label_1
_geom_bond_atom_site_label_2
_geom_bond_distance
Rh1 Cl1 2.4120(5)
Rh1 N1 2.0991(19)
Rh1 C1 2.022(2)
Rh1 C13 2.155(2)
Rh1 C14 2.270(2)
Rh1 C15 2.256(2)
Rh1 C16 2.147(2)
Rh1 C17 2.175(2)
F3 C12 1.334(7)
F1 C12 1.333(7)
F2 C12 1.333(7)
N1 C7 1.362(3)
N1 C11 1.337(3)
C1 C2 1.397(3)
C1 C6 1.410(3)
C2 H2 0.9300
C2 C3 1.399(3)
C3 C4 1.390(3)
C3 C12 1.496(6)
C3 C12' 1.495(6)
C3 C12" 1.494(8)
C4 H4 0.9300
C4 C5 1.382(3)
C5 H5 0.9300
C5 C6 1.399(3)
C6 C7 1.471(3)
C7 C8 1.391(3)
C8 H8 0.9300
C8 C9 1.382(4)
C9 H9 0.9300
C9 C10 1.388(4)
C10 H10 0.9300
C10 C11 1.386(3)
C11 H11 0.9300
C13 C14 1.458(3)
C13 C17 1.430(3)
C13 C18 1.492(3)
C14 C15 1.393(3)
C14 C19 1.495(3)
C15 C16 1.463(3)
C15 C20 1.497(3)
C16 C17 1.426(3)
C16 C21 1.495(3)
C17 C22 1.496(3)
C18 H18A 0.9600
C18 H18B 0.9600
C18 H18C 0.9600
C19 H19A 0.9600
C19 H19B 0.9600
C19 H19C 0.9600
C20 H20A 0.9600
C20 H20B 0.9600
C20 H20C 0.9600
C21 H21A 0.9600
C21 H21B 0.9600
C21 H21C 0.9600
C22 H22A 0.9600
C22 H22B 0.9600
C22 H22C 0.9600
F1' C12' 1.324(10)
F2' C12' 1.328(10)
F3' C12' 1.351(10)
F2" C12" 1.332(8)
F1" C12" 1.332(8)
F3" C12" 1.331(8)

loop_
_geom_torsion_atom_site_label_1
_geom_torsion_atom_site_label_2
_geom_torsion_atom_site_label_3
_geom_torsion_atom_site_label_4
_geom_torsion
Rh1 N1 C7 C6 1.3(2)
Rh1 N1 C7 C8 179.41(17)
Rh1 N1 C11 C10 179.96(17)
Rh1 C1 C2 C3 179.78(17)
Rh1 C1 C6 C5 -179.56(17)
Rh1 C1 C6 C7 -3.1(3)
Rh1 C13 C14 C15 59.63(16)
Rh1 C13 C14 C19 -123.9(2)
Rh1 C13 C17 C16 -59.50(15)
Rh1 C13 C17 C22 123.7(2)
Rh1 C14 C15 C16 57.09(15)
Rh1 C14 C15 C20 -121.6(2)
Rh1 C15 C16 C17 64.91(15)
Rh1 C15 C16 C21 -122.1(2)
Rh1 C16 C17 C13 59.69(15)
Rh1 C16 C17 C22 -123.6(2)
N1 C7 C8 C9 0.1(4)
C1 C2 C3 C4 -1.3(4)
C1 C2 C3 C12 178.1(4)
C1 C2 C3 C12' 174.6(5)
C1 C2 C3 C12" -175.7(9)
C1 C6 C7 N1 1.1(3)
C1 C6 C7 C8 -176.9(2)
C2 C1 C6 C5 -1.4(3)
C2 C1 C6 C7 175.1(2)
C2 C3 C4 C5 0.3(4)
C2 C3 C12 F3 -105.3(8)
C2 C3 C12 F1 135.3(7)
C2 C3 C12 F2 14.3(9)
C2 C3 C12' F1' 168.3(6)
C2 C3 C12' F2' 45.4(9)
C2 C3 C12' F3' -72.8(8)
C2 C3 C12" F2" -17.3(18)
C2 C3 C12" F1" 104.2(15)
C2 C3 C12" F3" -136.5(14)
C3 C4 C5 C6 0.2(3)
C4 C3 C12 F3 74.1(8)
C4 C3 C12 F1 -45.3(9)
C4 C3 C12 F2 -166.3(6)
C4 C3 C12' F1' -15.6(11)
C4 C3 C12' F2' -138.6(6)
C4 C3 C12' F3' 103.2(7)
C4 C3 C12" F2" 168.2(13)
C4 C3 C12" F1" -70.3(16)
C4 C3 C12" F3" 49.0(16)
C4 C5 C6 C1 0.4(3)
C4 C5 C6 C7 -175.8(2)
C5 C6 C7 N1 177.5(2)
C5 C6 C7 C8 -0.4(4)
C6 C1 C2 C3 1.8(3)
C6 C7 C8 C9 178.0(2)
C7 N1 C11 C10 -2.3(3)
C7 C8 C9 C10 -1.0(4)
C8 C9 C10 C11 0.2(4)
C9 C10 C11 N1 1.4(4)
C11 N1 C7 C6 -176.6(2)
C11 N1 C7 C8 1.5(3)
C12 C3 C4 C5 -179.1(4)
C13 C14 C15 Rh1 -56.56(15)
C13 C14 C15 C16 0.5(2)
C13 C14 C15 C20 -178.1(2)
C14 C13 C17 Rh1 66.99(15)
C14 C13 C17 C16 7.5(2)
C14 C13 C17 C22 -169.3(2)
C14 C15 C16 Rh1 -60.82(16)
C14 C15 C16 C17 4.1(2)
C14 C15 C16 C21 177.1(2)
C15 C16 C17 Rh1 -66.83(15)
C15 C16 C17 C13 -7.1(2)
C15 C16 C17 C22 169.6(2)
C17 C13 C14 Rh1 -64.58(15)
C17 C13 C14 C15 -5.0(2)
C17 C13 C14 C19 171.5(2)
C18 C13 C14 Rh1 125.0(2)
C18 C13 C14 C15 -175.4(2)
C18 C13 C14 C19 1.1(4)
C18 C13 C17 Rh1 -122.8(2)
C18 C13 C17 C16 177.7(2)
C18 C13 C17 C22 0.9(4)
C19 C14 C15 Rh1 127.2(2)
C19 C14 C15 C16 -175.7(2)
C19 C14 C15 C20 5.7(4)
C20 C15 C16 Rh1 117.9(2)
C20 C15 C16 C17 -177.2(2)
C20 C15 C16 C21 -4.2(4)
C21 C16 C17 Rh1 120.5(2)
C21 C16 C17 C13 -179.8(2)
C21 C16 C17 C22 -3.1(4)
C12' C3 C4 C5 -175.7(5)
C12" C3 C4 C5 174.7(9)
